data_7210527
loop_
_publ_author_name
'Wang, Chih-Chieh'
'Chung, Wen-Chun'
'Lin, Hui-Wun'
'Dai, Shuen-Chieh'
'Shiu, Jia-Shiuan'
'Lee, Gene-Hsiang'
'Sheu, Hwo-Shuenn'
'Lee, William'

_publ_section_title
;
 Assembly of two Zinc(ii)-squarate coordination polymers with noncovalent
 and covalent bonds derived from flexible ligands,
 1,2-bis(4-pyridyl)ethane (dpe)
;
_journal_issue 6
_journal_name_full CrystEngComm
_journal_page_first 2130
_journal_paper_doi 10.1039/c0ce00644k
_journal_volume 13
_journal_year 2011
_chemical_formula_sum 'C16 H16 N2 O6 Zn'
_chemical_formula_weight 397.68
_chemical_name_systematic
;
?
;
_space_group_IT_number 14
_symmetry_cell_setting monoclinic
_symmetry_space_group_name_Hall '-P 2ybc'
_symmetry_space_group_name_H-M 'P 1 21/c 1'
_atom_sites_solution_hydrogens geom
_atom_sites_solution_primary direct
_atom_sites_solution_secondary difmap
_audit_creation_method SHELXL-97
_cell_angle_alpha 90.00
_cell_angle_beta 98.5030(10)
_cell_angle_gamma 90.00
_cell_formula_units_Z 4
_cell_length_a 12.1516(5)
_cell_length_b 8.0418(3)
_cell_length_c 18.4027(8)
_cell_measurement_reflns_used 4778
_cell_measurement_temperature 295(2)
_cell_measurement_theta_max 27.46
_cell_measurement_theta_min 2.24
_cell_volume 1778.56(13)
_computing_cell_refinement 'Bruker SAIM\NT'
_computing_data_collection 'Bruker SMART'
_computing_data_reduction 'Bruker SAINT'
_computing_molecular_graphics 'Bruker SHELXTL'
_computing_publication_material 'Bruker SHELXTL'
_computing_structure_refinement 'SHELXL-97 (Sheldrick, 1997)'
_computing_structure_solution 'SHELXS-97 (Sheldrick, 1990)'
_diffrn_ambient_temperature 295(2)
_diffrn_measured_fraction_theta_full 0.998
_diffrn_measured_fraction_theta_max 0.998
_diffrn_measurement_device_type 'BRUKER SMART ApexCCD area detector'
_diffrn_measurement_method 'omega scans'
_diffrn_radiation_monochromator graphite
_diffrn_radiation_source 'fine-focus sealed tube'
_diffrn_radiation_type MoK\a
_diffrn_radiation_wavelength 0.71073
_diffrn_reflns_av_R_equivalents 0.0281
_diffrn_reflns_av_sigmaI/netI 0.0249
_diffrn_reflns_limit_h_max 15
_diffrn_reflns_limit_h_min -15
_diffrn_reflns_limit_k_max 10
_diffrn_reflns_limit_k_min -9
_diffrn_reflns_limit_l_max 23
_diffrn_reflns_limit_l_min -23
_diffrn_reflns_number 17101
_diffrn_reflns_theta_full 27.49
_diffrn_reflns_theta_max 27.49
_diffrn_reflns_theta_min 2.24
_exptl_absorpt_coefficient_mu 1.414
_exptl_absorpt_correction_T_max 0.8833
_exptl_absorpt_correction_T_min 0.7188
_exptl_absorpt_correction_type multi-scan
_exptl_crystal_colour light-brown
_exptl_crystal_density_diffrn 1.485
_exptl_crystal_density_meas ?
_exptl_crystal_density_method 'not measured'
_exptl_crystal_description plate
_exptl_crystal_F_000 816
_exptl_crystal_size_max 0.25
_exptl_crystal_size_mid 0.25
_exptl_crystal_size_min 0.09
_refine_diff_density_max 0.346
_refine_diff_density_min -0.276
_refine_diff_density_rms 0.054
_refine_ls_extinction_method none
_refine_ls_goodness_of_fit_ref 1.213
_refine_ls_hydrogen_treatment mixed
_refine_ls_matrix_type full
_refine_ls_number_parameters 245
_refine_ls_number_reflns 4077
_refine_ls_number_restraints 0
_refine_ls_restrained_S_all 1.213
_refine_ls_R_factor_all 0.0578
_refine_ls_R_factor_gt 0.0485
_refine_ls_shift/su_max 0.000
_refine_ls_shift/su_mean 0.000
_refine_ls_structure_factor_coef Fsqd
_refine_ls_weighting_details 'calc w=1/[\s^2^(Fo^2^)+(0.0258P)^2^+1.5427P] where P=(Fo^2^+2Fc^2^)/3'
_refine_ls_weighting_scheme calc
_refine_ls_wR_factor_gt 0.0924
_refine_ls_wR_factor_ref 0.0962
_reflns_number_gt 3550
_reflns_number_total 4077
_reflns_threshold_expression >2sigma(I)
_cod_data_source_file c0ce00644k.txt
_cod_data_source_block ic10009
_cod_depositor_comments
;
The following automatic conversions were performed:

'_symmetry_cell_setting' value 'Monoclinic' changed to 'monoclinic'
according to the built-in table from CIF Core dictionary named
'cif_core.dic' version 2.4.1 from 2010-06-29.

Automatic conversion script
Id: cif_fix_values 1891 2012-01-12 08:04:46Z andrius 

The following automatic conversions were performed:

'_exptl_crystal_density_meas' value 'not_measured' was changed to '?'
- the value is perceived as not measured.

Automatic conversion script
Id: cif_fix_values 3008 2015-01-20 13:52:24Z robertas 
;
_cod_original_sg_symbol_H-M P2(1)/c
_cod_database_code 7210527

loop_
_symmetry_equiv_pos_as_xyz
'x, y, z'
'-x, y+1/2, -z+1/2'
'-x, -y, -z'
'x, -y-1/2, z-1/2'

loop_
_atom_site_label
_atom_site_type_symbol
_atom_site_fract_x
_atom_site_fract_y
_atom_site_fract_z
_atom_site_U_iso_or_equiv
_atom_site_adp_type
_atom_site_occupancy
_atom_site_symmetry_multiplicity
_atom_site_calc_flag
_atom_site_refinement_flags
Zn1 Zn 1.0000 0.0000 0.0000 0.02877(12) Uani 1 2 d S
Zn2 Zn 0.5000 -0.5000 0.0000 0.03059(12) Uani 1 2 d S
O1 O 1.07003(14) 0.2370(2) 0.01319(12) 0.0364(5) Uani 1 1 d .
O2 O 1.17658(14) 0.6034(2) 0.01995(12) 0.0372(5) Uani 1 1 d .
O3 O 0.57681(14) -0.7401(2) 0.01053(12) 0.0377(5) Uani 1 1 d .
O4 O 0.33562(15) -0.8994(2) 0.02723(14) 0.0505(6) Uani 1 1 d .
O5 O 1.15584(15) -0.0778(3) 0.05316(12) 0.0316(4) Uani 1 1 d .
H5A H 1.174(3) -0.180(5) 0.0477(19) 0.059(11) Uiso 1 1 d .
H5B H 1.206(3) -0.018(4) 0.045(2) 0.055(11) Uiso 1 1 d .
O6 O 0.36453(16) -0.5755(3) 0.04889(12) 0.0352(5) Uani 1 1 d .
H6A H 0.346(3) -0.680(4) 0.0426(17) 0.043(9) Uiso 1 1 d .
H6B H 0.309(3) -0.527(4) 0.0391(17) 0.038(9) Uiso 1 1 d .
N1 N 0.9401(2) 0.0060(3) 0.10827(14) 0.0389(6) Uani 1 1 d .
N2 N 0.58283(19) -0.4335(3) 0.10742(14) 0.0394(6) Uani 1 1 d .
C1 C 1.03111(19) 0.3802(3) 0.00570(14) 0.0246(5) Uani 1 1 d .
C2 C 1.07977(19) 0.5465(3) 0.00903(14) 0.0241(5) Uani 1 1 d .
C3 C 0.5339(2) -0.8815(3) 0.00479(15) 0.0292(6) Uani 1 1 d .
C4 C 0.4258(2) -0.9551(3) 0.01233(16) 0.0297(6) Uani 1 1 d .
C5 C 0.9891(3) -0.0887(4) 0.16351(19) 0.0489(8) Uani 1 1 d .
H5C H 1.0558 -0.1405 0.1582 0.059 Uiso 1 1 calc R
C6 C 0.9464(3) -0.1137(5) 0.22762(19) 0.0542(9) Uani 1 1 d .
H6C H 0.9845 -0.1801 0.2644 0.065 Uiso 1 1 calc R
C7 C 0.8469(3) -0.0406(4) 0.23769(17) 0.0444(7) Uani 1 1 d .
C8 C 0.7979(3) 0.0598(4) 0.18190(19) 0.0508(8) Uani 1 1 d .
H8A H 0.7318 0.1146 0.1864 0.061 Uiso 1 1 calc R
C9 C 0.8461(3) 0.0800(4) 0.11906(18) 0.0463(8) Uani 1 1 d .
H9A H 0.8109 0.1492 0.0823 0.056 Uiso 1 1 calc R
C10 C 0.7924(3) -0.0765(5) 0.30457(18) 0.0571(9) Uani 1 1 d .
H10A H 0.7243 -0.0123 0.3016 0.069 Uiso 1 1 calc R
H10B H 0.8416 -0.0411 0.3482 0.069 Uiso 1 1 calc R
C11 C 0.7650(3) -0.2612(5) 0.31203(17) 0.0543(9) Uani 1 1 d .
H11A H 0.8336 -0.3237 0.3236 0.065 Uiso 1 1 calc R
H11B H 0.7225 -0.2756 0.3523 0.065 Uiso 1 1 calc R
C12 C 0.5341(3) -0.3409(4) 0.1541(2) 0.0511(8) Uani 1 1 d .
H12A H 0.4599 -0.3110 0.1408 0.061 Uiso 1 1 calc R
C13 C 0.5887(3) -0.2880(5) 0.2209(2) 0.0563(9) Uani 1 1 d .
H13A H 0.5511 -0.2246 0.2516 0.068 Uiso 1 1 calc R
C14 C 0.6993(3) -0.3285(4) 0.24258(17) 0.0443(7) Uani 1 1 d .
C15 C 0.7475(3) -0.4277(5) 0.19492(19) 0.0508(8) Uani 1 1 d .
H15A H 0.8209 -0.4621 0.2075 0.061 Uiso 1 1 calc R
C16 C 0.6882(3) -0.4762(4) 0.12907(19) 0.0468(8) Uani 1 1 d .
H16A H 0.7236 -0.5422 0.0980 0.056 Uiso 1 1 calc R

loop_
_atom_site_aniso_label
_atom_site_aniso_U_11
_atom_site_aniso_U_22
_atom_site_aniso_U_33
_atom_site_aniso_U_23
_atom_site_aniso_U_13
_atom_site_aniso_U_12
Zn1 0.0260(2) 0.0158(2) 0.0452(3) 0.00043(18) 0.00732(18) -0.00054(16)
Zn2 0.0248(2) 0.0183(2) 0.0501(3) -0.00304(18) 0.01042(18) -0.00155(16)
O1 0.0260(9) 0.0146(9) 0.0671(14) 0.0007(9) 0.0018(9) 0.0009(7)
O2 0.0201(8) 0.0179(9) 0.0732(15) 0.0003(9) 0.0053(8) -0.0016(7)
O3 0.0269(9) 0.0160(9) 0.0721(15) -0.0026(9) 0.0135(9) -0.0020(7)
O4 0.0287(10) 0.0208(10) 0.109(2) -0.0098(11) 0.0323(11) -0.0008(8)
O5 0.0244(9) 0.0177(9) 0.0535(13) -0.0013(9) 0.0084(8) -0.0018(8)
O6 0.0224(9) 0.0195(10) 0.0658(15) 0.0029(9) 0.0135(9) 0.0018(8)
N1 0.0378(13) 0.0327(13) 0.0479(15) 0.0004(11) 0.0122(11) -0.0029(10)
N2 0.0336(12) 0.0336(13) 0.0521(16) -0.0079(11) 0.0095(11) -0.0028(10)
C1 0.0234(11) 0.0163(12) 0.0335(14) 0.0017(10) 0.0029(10) -0.0001(9)
C2 0.0230(11) 0.0173(11) 0.0322(13) 0.0004(10) 0.0041(10) 0.0006(9)
C3 0.0238(12) 0.0203(13) 0.0451(16) -0.0001(11) 0.0104(11) 0.0001(10)
C4 0.0253(12) 0.0184(12) 0.0472(17) -0.0019(11) 0.0110(11) -0.0005(9)
C5 0.0362(15) 0.055(2) 0.056(2) 0.0090(17) 0.0079(14) 0.0034(15)
C6 0.0463(18) 0.072(3) 0.0429(19) 0.0116(17) 0.0030(14) -0.0001(17)
C7 0.0503(18) 0.0442(18) 0.0388(17) -0.0081(14) 0.0068(14) -0.0105(14)
C8 0.0549(19) 0.050(2) 0.051(2) -0.0053(16) 0.0204(16) 0.0092(16)
C9 0.0514(18) 0.0396(18) 0.0500(19) 0.0036(15) 0.0148(15) 0.0105(15)
C10 0.072(2) 0.071(2) 0.0312(17) -0.0127(17) 0.0142(16) -0.010(2)
C11 0.066(2) 0.068(2) 0.0304(17) 0.0016(16) 0.0102(15) -0.0053(19)
C12 0.0359(16) 0.057(2) 0.062(2) -0.0144(17) 0.0135(15) 0.0017(15)
C13 0.054(2) 0.065(2) 0.055(2) -0.0181(18) 0.0241(17) -0.0019(17)
C14 0.0506(18) 0.0457(18) 0.0387(17) 0.0024(14) 0.0136(14) -0.0071(15)
C15 0.0443(17) 0.056(2) 0.051(2) -0.0026(16) 0.0015(14) 0.0103(16)
C16 0.0422(16) 0.0422(18) 0.055(2) -0.0100(15) 0.0049(14) 0.0131(14)

loop_
_atom_type_symbol
_atom_type_description
_atom_type_scat_dispersion_real
_atom_type_scat_dispersion_imag
_atom_type_scat_source
C C 0.0033 0.0016 'International Tables Vol C Tables 4.2.6.8 and 6.1.1.4'
H H 0.0000 0.0000 'International Tables Vol C Tables 4.2.6.8 and 6.1.1.4'
N N 0.0061 0.0033 'International Tables Vol C Tables 4.2.6.8 and 6.1.1.4'
O O 0.0106 0.0060 'International Tables Vol C Tables 4.2.6.8 and 6.1.1.4'
Zn Zn 0.2839 1.4301 'International Tables Vol C Tables 4.2.6.8 and 6.1.1.4'

loop_
_geom_angle_atom_site_label_1
_geom_angle_atom_site_label_2
_geom_angle_atom_site_label_3
_geom_angle
_geom_angle_site_symmetry_1
_geom_angle_site_symmetry_3
O1 Zn1 O1 180.0 . 3_755
O1 Zn1 O5 83.88(7) . .
O1 Zn1 O5 96.12(7) 3_755 .
O1 Zn1 O5 96.12(7) . 3_755
O1 Zn1 O5 83.88(7) 3_755 3_755
O5 Zn1 O5 180.0 . 3_755
O1 Zn1 N1 86.68(8) . 3_755
O1 Zn1 N1 93.33(8) 3_755 3_755
O5 Zn1 N1 91.09(9) . 3_755
O5 Zn1 N1 88.91(9) 3_755 3_755
O1 Zn1 N1 93.32(8) . .
O1 Zn1 N1 86.67(8) 3_755 .
O5 Zn1 N1 88.91(9) . .
O5 Zn1 N1 91.09(9) 3_755 .
N1 Zn1 N1 179.999(1) 3_755 .
O6 Zn2 O6 180.0 . 3_645
O6 Zn2 O3 86.57(8) . 3_645
O6 Zn2 O3 93.43(8) 3_645 3_645
O6 Zn2 O3 93.43(8) . .
O6 Zn2 O3 86.57(8) 3_645 .
O3 Zn2 O3 180.0 3_645 .
O6 Zn2 N2 88.16(9) . .
O6 Zn2 N2 91.85(9) 3_645 .
O3 Zn2 N2 89.84(9) 3_645 .
O3 Zn2 N2 90.16(9) . .
O6 Zn2 N2 91.84(9) . 3_645
O6 Zn2 N2 88.15(9) 3_645 3_645
O3 Zn2 N2 90.16(9) 3_645 3_645
O3 Zn2 N2 89.84(9) . 3_645
N2 Zn2 N2 180.00(7) . 3_645
C1 O1 Zn1 133.66(16) . .
C3 O3 Zn2 129.98(16) . .
C9 N1 C5 115.9(3) . .
C9 N1 Zn1 123.1(2) . .
C5 N1 Zn1 120.1(2) . .
C16 N2 C12 116.7(3) . .
C16 N2 Zn2 120.7(2) . .
C12 N2 Zn2 122.5(2) . .
O1 C1 C2 136.0(2) . 3_765
O1 C1 C2 134.3(2) . .
C2 C1 C2 89.72(19) 3_765 .
O2 C2 C1 134.7(2) . 3_765
O2 C2 C1 135.0(2) . .
C1 C2 C1 90.28(19) 3_765 .
O3 C3 C4 133.8(2) . 3_635
O3 C3 C4 136.7(2) . .
C4 C3 C4 89.5(2) 3_635 .
O4 C4 C3 134.9(2) . 3_635
O4 C4 C3 134.6(2) . .
C3 C4 C3 90.5(2) 3_635 .
N1 C5 C6 123.7(3) . .
C5 C6 C7 120.2(3) . .
C8 C7 C6 116.2(3) . .
C8 C7 C10 121.9(3) . .
C6 C7 C10 121.8(3) . .
C7 C8 C9 120.3(3) . .
N1 C9 C8 123.6(3) . .
C7 C10 C11 112.7(3) . .
C14 C11 C10 111.6(3) . .
N2 C12 C13 123.0(3) . .
C12 C13 C14 120.4(3) . .
C15 C14 C13 116.0(3) . .
C15 C14 C11 121.8(3) . .
C13 C14 C11 122.1(3) . .
C16 C15 C14 120.7(3) . .
N2 C16 C15 123.2(3) . .

loop_
_geom_bond_atom_site_label_1
_geom_bond_atom_site_label_2
_geom_bond_distance
_geom_bond_site_symmetry_2
Zn1 O1 2.0869(17) .
Zn1 O1 2.0869(17) 3_755
Zn1 O5 2.0943(19) .
Zn1 O5 2.0943(19) 3_755
Zn1 N1 2.220(2) 3_755
Zn1 N1 2.221(2) .
Zn2 O6 2.0799(19) .
Zn2 O6 2.0799(19) 3_645
Zn2 O3 2.1411(18) 3_645
Zn2 O3 2.1412(18) .
Zn2 N2 2.149(3) .
Zn2 N2 2.149(3) 3_645
O1 C1 1.245(3) .
O2 C2 1.251(3) .
O3 C3 1.249(3) .
O4 C4 1.251(3) .
N1 C9 1.329(4) .
N1 C5 1.337(4) .
N2 C16 1.329(4) .
N2 C12 1.340(4) .
C1 C2 1.459(3) 3_765
C1 C2 1.460(3) .
C2 C1 1.459(3) 3_765
C3 C4 1.453(3) 3_635
C3 C4 1.465(3) .
C4 C3 1.453(3) 3_635
C5 C6 1.372(4) .
C6 C7 1.381(5) .
C7 C8 1.371(5) .
C7 C10 1.509(4) .
C8 C9 1.381(4) .
C10 C11 1.533(5) .
C11 C14 1.504(4) .
C12 C13 1.375(5) .
C13 C14 1.383(5) .
C14 C15 1.378(4) .
C15 C16 1.371(4) .
